data_7244797
loop_
_publ_author_name
'huang, ziqing'
'Chen, Jia-Qi'
'Zhao, Shu-Man'
'Qiu, Zhao-Feng'
'Zhao, Yue'
'Sun, Wei-Yin'

_publ_section_title
;
 Supramolecular assemblies of Zn(II) complexes with D-\p-A ligand for
 sensing specific organic molecules
;
_journal_name_full CrystEngComm
_journal_paper_doi 10.1039/D2CE00452F
_journal_year 2022
_chemical_formula_moiety 'C46 H32 N12 Zn, 2(N O3), 3.5(C H4 O)'
_chemical_formula_sum 'C49.5 H46 N14 O9.5 Zn'
_chemical_formula_weight 1057.72
_space_group_crystal_system triclinic
_space_group_IT_number 2
_space_group_name_Hall '-P 1'
_space_group_name_H-M_alt 'P -1'
_atom_sites_solution_hydrogens geom
_audit_creation_date 2021-07-14
_audit_creation_method
;
Olex2 1.2
(compiled 2018.05.29 svn.r3508 for OlexSys, GUI svn.r5506)
;
_audit_update_record
;
2021-07-27 deposited with the CCDC.	2022-04-18 downloaded from the CCDC.
;
_cell_angle_alpha 78.414(3)
_cell_angle_beta 79.587(3)
_cell_angle_gamma 72.876(3)
_cell_formula_units_Z 2
_cell_length_a 8.7701(5)
_cell_length_b 14.3922(8)
_cell_length_c 18.8489(10)
_cell_measurement_reflns_used 9981
_cell_measurement_temperature 193(2)
_cell_measurement_theta_max 53.835
_cell_measurement_theta_min 2.830
_cell_volume 2208.5(2)
_computing_cell_refinement 'SAINT v8.37A (Bruker, 2015)'
_computing_data_reduction 'SAINT v8.37A (Bruker, 2015)'
_computing_molecular_graphics 'Olex2 (Dolomanov et al., 2009)'
_computing_publication_material 'Olex2 (Dolomanov et al., 2009)'
_computing_structure_refinement 'ShelXL (Sheldrick, 2015)'
_diffrn_ambient_temperature 193.0
_diffrn_measured_fraction_theta_full 0.999
_diffrn_measured_fraction_theta_max 0.995
_diffrn_measurement_device_type 'Bruker APEX-II CCD'
_diffrn_measurement_method '\f and \w scans'
_diffrn_radiation_type GaK\a
_diffrn_radiation_wavelength 1.34139
_diffrn_reflns_av_R_equivalents 0.0638
_diffrn_reflns_av_unetI/netI 0.0605
_diffrn_reflns_Laue_measured_fraction_full 0.999
_diffrn_reflns_Laue_measured_fraction_max 0.995
_diffrn_reflns_limit_h_max 10
_diffrn_reflns_limit_h_min -9
_diffrn_reflns_limit_k_max 17
_diffrn_reflns_limit_k_min -17
_diffrn_reflns_limit_l_max 22
_diffrn_reflns_limit_l_min -22
_diffrn_reflns_number 27320
_diffrn_reflns_point_group_measured_fraction_full 0.999
_diffrn_reflns_point_group_measured_fraction_max 0.995
_diffrn_reflns_theta_full 53.594
_diffrn_reflns_theta_max 54.013
_diffrn_reflns_theta_min 2.099
_exptl_absorpt_coefficient_mu 0.867
_exptl_absorpt_correction_T_max 0.7506
_exptl_absorpt_correction_T_min 0.6054
_exptl_absorpt_correction_type multi-scan
_exptl_absorpt_process_details
;
SADABS-2016/2 (Bruker,2016/2) was used for absorption correction.
wR2(int) was 0.1331 before and 0.0879 after correction.
The Ratio of minimum to maximum transmission is 0.8066.
The \l/2 correction factor is Not present.
;
_exptl_crystal_colour yelllow
_exptl_crystal_density_diffrn 1.590
_exptl_crystal_description block
_exptl_crystal_F_000 968
_exptl_crystal_size_max 0.12
_exptl_crystal_size_mid 0.1
_exptl_crystal_size_min 0.1
_refine_diff_density_max 0.669
_refine_diff_density_min -0.755
_refine_diff_density_rms 0.077
_refine_ls_extinction_method none
_refine_ls_goodness_of_fit_ref 1.069
_refine_ls_hydrogen_treatment constr
_refine_ls_matrix_type full
_refine_ls_number_parameters 641
_refine_ls_number_reflns 8099
_refine_ls_number_restraints 72
_refine_ls_restrained_S_all 1.086
_refine_ls_R_factor_all 0.0781
_refine_ls_R_factor_gt 0.0570
_refine_ls_shift/su_max 0.001
_refine_ls_shift/su_mean 0.000
_refine_ls_structure_factor_coef Fsqd
_refine_ls_weighting_details 'w=1/[\s^2^(Fo^2^)+(0.1131P)^2^] where P=(Fo^2^+2Fc^2^)/3'
_refine_ls_weighting_scheme calc
_refine_ls_wR_factor_gt 0.1656
_refine_ls_wR_factor_ref 0.1792
_reflns_Friedel_coverage 0.000
_reflns_number_gt 5962
_reflns_number_total 8099
_reflns_threshold_expression 'I > 2\s(I)'
_cod_data_source_file d2ce00452f2.cif
_cod_data_source_block assembly-1
_cod_database_code 7244797
_shelx_shelxl_version_number 2018/1
_shelx_space_group_comment
;
The symmetry employed for this shelxl refinement is uniquely defined
by the following loop, which should always be used as a source of
symmetry information in preference to the above space-group names.
They are only intended as comments.
;
_shelx_estimated_absorpt_t_max 0.918
_shelx_estimated_absorpt_t_min 0.903
_olex2_refinement_description
;
1. Others
 Fixed Uiso: H17(0.042) H15(0.041) H24(0.046) H32(0.045) H21(0.052) H38(0.046)
 H20(0.046) H35(0.048) H9(0.044) H12(0.052) H30(0.045) H10(0.056) H27(0.048)
 H7(0.051) H23(0.047) H37(0.052) H22(0.052) H8(0.05) H47(0.058) H26(0.055)
 H36(0.055) H48(0.058) H1(0.06) H25(0.052) H41(0.063) H11(0.06) H4(0.056)
 H40(0.058) H5(0.058) H44(0.075) H2(0.067) H43(0.078)
 Fixed X: H17(0.530384) H15(0.257823) H24(0.679072) H32(0.344538)
 H21(0.830915) H38(0.11442) H20(0.683833) H35(0.139637) H9(0.217684)
 H12(0.109058) H30(0.738015) H10(0.052986) H27(0.854353) H7(0.288326)
 H23(0.628545) H37(-0.074197) H22(0.795869) H8(0.296522) H47(0.251066)
 H26(0.98319) H36(-0.062955) H48(0.531958) H1(0.54125) H25(0.897914)
 H41(0.813897) H11(0.000304) H4(0.54181) H40(0.752649) H5(0.5225) H44(0.459538)
 H2(0.878584) H43(0.526306)
 Fixed Y: H17(0.173354) H15(0.452127) H24(0.340665) H32(0.164047) H21(-
 0.095428) H38(0.181281) H20(0.042708) H35(0.128929) H9(0.446248) H12(0.549393)
 H30(0.264848) H10(0.60302) H27(0.344277) H7(0.237992) H23(0.033529)
 H37(0.115325) H22(-0.101415) H8(0.275308) H47(0.35331) H26(0.4085)
 H36(0.086096) H48(0.506467) H1(0.058897) H25(0.403537) H41(0.237767)
 H11(0.656489) H4(0.473936) H40(0.270908) H5(0.441583) H44(0.09085)
 H2(0.138858) H43(0.054113)
 Fixed Z: H17(0.575736) H15(0.522145) H24(0.36726) H32(0.084918) H21(0.476711)
 H38(0.397085) H20(0.531131) H35(0.16025) H9(0.21449) H12(0.439669)
 H30(0.066267) H10(0.225734) H27(0.120226) H7(0.694779) H23(0.293939)
 H37(0.370233) H22(0.357443) H8(0.808675) H47(0.911112) H26(0.189878)
 H36(0.251488) H48(0.935375) H1(-0.241661) H25(0.314775) H41(-0.168951)
 H11(0.339502) H4(0.710041) H40(-0.049752) H5(0.596745) H44(-0.002183) H2(-
 0.382474) H43(-0.120023)
;
_olex2_submission_special_instructions 'No special instructions were received'

loop_
_space_group_symop_operation_xyz
'x, y, z'
'-x, -y, -z'

loop_
_atom_site_label
_atom_site_type_symbol
_atom_site_fract_x
_atom_site_fract_y
_atom_site_fract_z
_atom_site_U_iso_or_equiv
_atom_site_adp_type
_atom_site_occupancy
_atom_site_site_symmetry_order
_atom_site_calc_flag
_atom_site_refinement_flags_posn
_atom_site_refinement_flags_adp
_atom_site_refinement_flags_occupancy
_atom_site_disorder_assembly
_atom_site_disorder_group
Zn1 Zn 0.41915(5) 0.25716(3) 0.31594(2) 0.03174(16) Uani 1 1 d . . . . .
N6 N 0.2596(3) 0.40593(18) 0.31734(13) 0.0312(6) Uani 1 1 d . . . . .
N7 N 0.6404(3) 0.30639(19) 0.27678(13) 0.0322(6) Uani 1 1 d . . . . .
N8 N 0.4709(3) 0.24219(19) 0.20591(13) 0.0306(6) Uani 1 1 d . . . . .
N3 N 0.4190(3) 0.4055(2) 0.83811(14) 0.0361(6) Uani 1 1 d . . . . .
N4 N 0.5566(3) 0.11517(19) 0.37315(14) 0.0338(6) Uani 1 1 d . . . . .
N9 N 0.2365(3) 0.19388(19) 0.29763(13) 0.0326(6) Uani 1 1 d . . . . .
N5 N 0.3948(3) 0.27795(18) 0.42341(13) 0.0291(5) Uani 1 1 d . . . . .
O6 O -0.1512(3) 0.2142(2) 0.48373(15) 0.0610(7) Uani 1 1 d . . . . .
N10 N 0.7083(3) 0.1234(2) -0.22860(15) 0.0446(7) Uani 1 1 d . . . . .
N2 N 0.5189(3) 0.4597(2) 0.84485(15) 0.0456(7) Uani 1 1 d . . . . .
N14 N -0.1172(4) 0.2896(2) 0.49006(16) 0.0492(8) Uani 1 1 d . . . . .
C19 C 0.5731(3) 0.1170(2) 0.44199(16) 0.0314(7) Uani 1 1 d . . . . .
N12 N 0.6914(4) 0.0840(2) -0.33243(15) 0.0530(8) Uani 1 1 d . . . . .
N1 N 0.3666(4) 0.4290(2) 0.95238(15) 0.0521(8) Uani 1 1 d . . . . .
C29 C 0.6009(3) 0.2655(2) 0.16546(17) 0.0328(7) Uani 1 1 d . . . . .
C28 C 0.6915(4) 0.3072(2) 0.20483(16) 0.0330(7) Uani 1 1 d . . . . .
C17 C 0.4760(4) 0.2244(2) 0.54132(17) 0.0349(7) Uani 1 1 d . . . . .
H17 H 0.530384 0.173354 0.575736 0.042 Uiso 1 1 calc R . . . .
C18 C 0.4774(3) 0.2083(2) 0.47161(16) 0.0305(7) Uani 1 1 d . . . . .
O5 O 0.0079(4) 0.2817(2) 0.5146(2) 0.0853(10) Uani 1 1 d . . . . .
C14 C 0.3126(3) 0.3664(2) 0.44182(16) 0.0311(7) Uani 1 1 d . . . . .
N11 N 0.8299(4) 0.1529(2) -0.27701(16) 0.0544(8) Uani 1 1 d . . . . .
C13 C 0.2306(4) 0.4372(2) 0.38269(17) 0.0335(7) Uani 1 1 d . . . . .
C33 C 0.3790(4) 0.2043(2) 0.17682(17) 0.0329(7) Uani 1 1 d . . . . .
C15 C 0.3127(4) 0.3885(2) 0.51030(16) 0.0345(7) Uani 1 1 d . . . . .
H15 H 0.257823 0.452127 0.522145 0.041 Uiso 1 1 calc R . . . .
C16 C 0.3942(4) 0.3161(2) 0.56090(16) 0.0343(7) Uani 1 1 d . . . . .
C24 C 0.7152(4) 0.3415(2) 0.31654(18) 0.0387(8) Uani 1 1 d . . . . .
H24 H 0.679072 0.340665 0.367260 0.046 Uiso 1 1 calc R . . . .
C3 C 0.4156(4) 0.3794(2) 0.76977(16) 0.0329(7) Uani 1 1 d . . . . .
C34 C 0.2433(3) 0.1777(2) 0.22902(16) 0.0313(7) Uani 1 1 d . . . . .
O7 O -0.2093(5) 0.3715(2) 0.47275(18) 0.0918(12) Uani 1 1 d . . . . .
C39 C 0.5970(4) 0.1850(3) -0.01316(17) 0.0406(8) Uani 1 1 d . . . . .
C6 C 0.4024(4) 0.3372(2) 0.63405(17) 0.0367(7) Uani 1 1 d . . . . .
C32 C 0.4140(4) 0.1885(2) 0.10509(17) 0.0372(7) Uani 1 1 d . . . . .
H32 H 0.344538 0.164047 0.084918 0.045 Uiso 1 1 calc R . . . .
C21 C 0.7597(4) -0.0420(3) 0.4504(2) 0.0434(8) Uani 1 1 d . . . . .
H21 H 0.830915 -0.095428 0.476711 0.052 Uiso 1 1 calc R . . . .
C38 C 0.1194(4) 0.1703(2) 0.34858(18) 0.0387(8) Uani 1 1 d . . . . .
H38 H 0.114420 0.181281 0.397085 0.046 Uiso 1 1 calc R . . . .
C20 C 0.6739(4) 0.0396(2) 0.48235(18) 0.0385(7) Uani 1 1 d . . . . .
H20 H 0.683833 0.042708 0.531131 0.046 Uiso 1 1 calc R . . . .
C35 C 0.1335(4) 0.1387(2) 0.20917(19) 0.0401(8) Uani 1 1 d . . . . .
H35 H 0.139637 0.128929 0.160250 0.048 Uiso 1 1 calc R . . . .
C9 C 0.1953(4) 0.4676(2) 0.26073(17) 0.0369(7) Uani 1 1 d . . . . .
H9 H 0.217684 0.446248 0.214490 0.044 Uiso 1 1 calc R . . . .
C12 C 0.1315(4) 0.5296(3) 0.39288(19) 0.0432(8) Uani 1 1 d . . . . .
H12 H 0.109058 0.549393 0.439669 0.052 Uiso 1 1 calc R . . . .
C30 C 0.6447(4) 0.2488(2) 0.09386(17) 0.0375(7) Uani 1 1 d . . . . .
H30 H 0.738015 0.264848 0.066267 0.045 Uiso 1 1 calc R . . . .
C10 C 0.0977(4) 0.5610(3) 0.2669(2) 0.0465(9) Uani 1 1 d . . . . .
H10 H 0.052986 0.603020 0.225734 0.056 Uiso 1 1 calc R . . . .
C31 C 0.5521(4) 0.2085(2) 0.06210(17) 0.0369(7) Uani 1 1 d . . . . .
C27 C 0.8196(4) 0.3444(2) 0.17097(18) 0.0397(8) Uani 1 1 d . . . . .
H27 H 0.854353 0.344277 0.120226 0.048 Uiso 1 1 calc R . . . .
C7 C 0.3374(4) 0.2876(3) 0.69768(18) 0.0422(8) Uani 1 1 d . . . . .
H7 H 0.288326 0.237992 0.694779 0.051 Uiso 1 1 calc R . . . .
C23 C 0.6398(4) 0.0350(2) 0.34287(18) 0.0394(8) Uani 1 1 d . . . . .
H23 H 0.628545 0.033529 0.293939 0.047 Uiso 1 1 calc R . . . .
C37 C 0.0073(4) 0.1309(3) 0.3330(2) 0.0432(8) Uani 1 1 d . . . . .
H37 H -0.074197 0.115325 0.370233 0.052 Uiso 1 1 calc R . . . .
C22 C 0.7406(4) -0.0452(3) 0.3800(2) 0.0437(8) Uani 1 1 d . . . . .
H22 H 0.795869 -0.101415 0.357443 0.052 Uiso 1 1 calc R . . . .
C42 C 0.6765(4) 0.1431(3) -0.15580(17) 0.0427(8) Uani 1 1 d . . . . .
C8 C 0.3429(4) 0.3091(3) 0.76551(18) 0.0418(8) Uani 1 1 d . . . . .
H8 H 0.296522 0.275308 0.808675 0.050 Uiso 1 1 calc R . . . .
C47 C 0.3300(4) 0.3889(3) 0.90239(18) 0.0480(9) Uani 1 1 d . . . . .
H47 H 0.251066 0.353310 0.911112 0.058 Uiso 1 1 calc R . . . .
C26 C 0.8961(4) 0.3816(3) 0.2122(2) 0.0455(8) Uani 1 1 d . . . . .
H26 H 0.983190 0.408500 0.189878 0.055 Uiso 1 1 calc R . . . .
C36 C 0.0133(4) 0.1140(3) 0.2630(2) 0.0457(9) Uani 1 1 d . . . . .
H36 H -0.062955 0.086096 0.251488 0.055 Uiso 1 1 calc R . . . .
C48 C 0.4814(4) 0.4710(3) 0.91389(19) 0.0481(9) Uani 1 1 d . . . . .
H48 H 0.531958 0.506467 0.935375 0.058 Uiso 1 1 calc R . . . .
C1 C 0.6304(5) 0.0840(3) -0.26375(19) 0.0497(9) Uani 1 1 d . . . . .
H1 H 0.541250 0.058897 -0.241661 0.060 Uiso 1 1 calc R . . . .
C25 C 0.8451(4) 0.3794(3) 0.28550(19) 0.0433(8) Uani 1 1 d . . . . .
H25 H 0.897914 0.403537 0.314775 0.052 Uiso 1 1 calc R . . . .
C41 C 0.7424(5) 0.2073(3) -0.13483(19) 0.0523(9) Uani 1 1 d . . . . .
H41 H 0.813897 0.237767 -0.168951 0.063 Uiso 1 1 calc R . . . .
C11 C 0.0664(5) 0.5922(3) 0.3340(2) 0.0497(9) Uani 1 1 d . . . . .
H11 H 0.000304 0.656489 0.339502 0.060 Uiso 1 1 calc R . . . .
C4 C 0.4868(4) 0.4274(3) 0.70680(18) 0.0469(9) Uani 1 1 d . . . . .
H4 H 0.541810 0.473936 0.710041 0.056 Uiso 1 1 calc R . . . .
C40 C 0.7047(4) 0.2275(3) -0.06407(18) 0.0483(9) Uani 1 1 d . . . . .
H40 H 0.752649 0.270908 -0.049752 0.058 Uiso 1 1 calc R . . . .
C5 C 0.4771(4) 0.4070(3) 0.63981(18) 0.0486(9) Uani 1 1 d . . . . .
H5 H 0.522500 0.441583 0.596745 0.058 Uiso 1 1 calc R . . . .
O4 O -0.0871(16) 0.7530(12) 1.0896(8) 0.111(4) Uani 0.598(16) 1 d D U P A 1
C44 C 0.5325(6) 0.1208(3) -0.0358(2) 0.0629(12) Uani 1 1 d . . . . .
H44 H 0.459538 0.090850 -0.002183 0.075 Uiso 1 1 calc R . . . .
C2 C 0.8117(5) 0.1275(3) -0.33781(19) 0.0557(10) Uani 1 1 d . . . . .
H2 H 0.878584 0.138858 -0.382474 0.067 Uiso 1 1 calc R . . . .
C43 C 0.5713(6) 0.0991(3) -0.1059(2) 0.0653(12) Uani 1 1 d . . . . .
H43 H 0.526306 0.054113 -0.120023 0.078 Uiso 1 1 calc R . . . .
N1AA N -0.1118(14) 0.8062(9) 1.0208(6) 0.094(3) Uani 0.598(16) 1 d D U P A 1
O2 O -0.0407(10) 0.7428(10) 0.9767(5) 0.108(3) Uani 0.598(16) 1 d D U P A 1
O3 O -0.1736(15) 0.8932(9) 0.9908(6) 0.141(4) Uani 0.598(16) 1 d D U P A 1
O3A O 0.0192(19) 0.6742(13) 1.0027(8) 0.120(6) Uani 0.402(16) 1 d D U P A 2
N13 N -0.0670(18) 0.7613(11) 1.0168(7) 0.081(4) Uani 0.402(16) 1 d D U P A 2
O4A O -0.1328(19) 0.7861(11) 1.0829(7) 0.069(4) Uani 0.402(16) 1 d D U P A 2
O2A O -0.085(2) 0.8408(14) 0.9700(9) 0.123(5) Uani 0.402(16) 1 d D U P A 2

loop_
_atom_site_aniso_label
_atom_site_aniso_U_11
_atom_site_aniso_U_22
_atom_site_aniso_U_33
_atom_site_aniso_U_23
_atom_site_aniso_U_13
_atom_site_aniso_U_12
Zn1 0.0307(3) 0.0426(3) 0.0254(3) -0.0122(2) 0.00006(18) -0.0127(2)
N6 0.0311(13) 0.0388(15) 0.0266(13) -0.0074(11) -0.0032(10) -0.0126(11)
N7 0.0285(13) 0.0418(15) 0.0284(13) -0.0093(11) 0.0011(10) -0.0127(11)
N8 0.0284(13) 0.0398(15) 0.0260(13) -0.0100(11) -0.0016(10) -0.0109(11)
N3 0.0385(14) 0.0438(16) 0.0282(14) -0.0091(12) -0.0044(11) -0.0121(12)
N4 0.0334(14) 0.0394(15) 0.0317(14) -0.0117(12) -0.0007(11) -0.0125(12)
N9 0.0289(13) 0.0387(15) 0.0314(14) -0.0105(11) -0.0006(10) -0.0093(11)
N5 0.0281(12) 0.0356(14) 0.0252(13) -0.0090(11) -0.0006(10) -0.0098(11)
O6 0.0685(18) 0.0661(18) 0.0586(17) -0.0238(14) 0.0095(14) -0.0349(15)
N10 0.0514(17) 0.0508(18) 0.0275(14) -0.0116(13) -0.0036(12) -0.0048(14)
N2 0.0521(17) 0.0591(19) 0.0356(16) -0.0155(14) -0.0047(13) -0.0255(15)
N14 0.055(2) 0.056(2) 0.0372(16) -0.0200(15) 0.0045(14) -0.0143(17)
C19 0.0298(15) 0.0366(18) 0.0297(16) -0.0061(13) -0.0002(12) -0.0133(14)
N12 0.060(2) 0.059(2) 0.0297(15) -0.0130(14) -0.0125(14) 0.0084(16)
N1 0.061(2) 0.070(2) 0.0289(15) -0.0141(15) -0.0042(14) -0.0206(17)
C29 0.0292(15) 0.0392(18) 0.0304(16) -0.0067(13) -0.0021(12) -0.0099(14)
C28 0.0322(16) 0.0370(17) 0.0308(16) -0.0081(14) -0.0020(13) -0.0101(14)
C17 0.0338(16) 0.0429(19) 0.0290(16) -0.0067(14) -0.0054(13) -0.0102(14)
C18 0.0266(15) 0.0376(17) 0.0286(15) -0.0068(13) -0.0010(12) -0.0110(13)
O5 0.0495(17) 0.089(2) 0.132(3) -0.059(2) -0.0141(18) -0.0117(16)
C14 0.0264(15) 0.0375(18) 0.0308(16) -0.0113(13) 0.0013(12) -0.0097(13)
N11 0.060(2) 0.066(2) 0.0329(16) -0.0143(15) 0.0024(14) -0.0114(17)
C13 0.0325(16) 0.0395(18) 0.0320(16) -0.0117(14) -0.0027(13) -0.0120(14)
C33 0.0318(16) 0.0389(18) 0.0301(16) -0.0095(14) -0.0045(12) -0.0094(14)
C15 0.0362(16) 0.0392(18) 0.0296(16) -0.0156(14) 0.0002(13) -0.0081(14)
C16 0.0341(16) 0.0430(19) 0.0281(16) -0.0100(14) -0.0029(13) -0.0114(15)
C24 0.0350(17) 0.052(2) 0.0353(17) -0.0159(15) -0.0030(13) -0.0157(15)
C3 0.0323(16) 0.0412(18) 0.0256(15) -0.0105(13) -0.0046(12) -0.0066(14)
C34 0.0264(15) 0.0369(17) 0.0340(16) -0.0124(14) -0.0038(12) -0.0093(13)
O7 0.143(3) 0.057(2) 0.074(2) -0.0254(17) -0.054(2) 0.009(2)
C39 0.051(2) 0.045(2) 0.0250(16) -0.0077(14) -0.0028(14) -0.0117(16)
C6 0.0374(17) 0.0437(19) 0.0283(16) -0.0108(14) -0.0062(13) -0.0055(15)
C32 0.0394(17) 0.0455(19) 0.0314(17) -0.0134(15) -0.0042(13) -0.0136(15)
C21 0.0381(18) 0.040(2) 0.049(2) -0.0054(16) -0.0025(15) -0.0080(15)
C38 0.0360(17) 0.0419(19) 0.0382(18) -0.0110(15) 0.0050(14) -0.0133(15)
C20 0.0382(17) 0.0408(19) 0.0353(17) -0.0044(15) -0.0012(14) -0.0123(15)
C35 0.0372(17) 0.046(2) 0.0416(19) -0.0153(16) -0.0061(14) -0.0121(15)
C9 0.0329(16) 0.049(2) 0.0328(17) -0.0069(15) -0.0047(13) -0.0164(15)
C12 0.0418(19) 0.044(2) 0.043(2) -0.0176(16) -0.0055(15) -0.0040(16)
C30 0.0373(17) 0.049(2) 0.0268(16) -0.0085(14) 0.0008(13) -0.0137(15)
C10 0.049(2) 0.044(2) 0.047(2) 0.0012(16) -0.0201(17) -0.0090(17)
C31 0.0431(18) 0.0392(18) 0.0280(16) -0.0099(14) -0.0035(13) -0.0080(15)
C27 0.0363(17) 0.050(2) 0.0346(17) -0.0105(15) 0.0023(13) -0.0158(15)
C7 0.051(2) 0.050(2) 0.0330(18) -0.0101(15) -0.0058(15) -0.0238(17)
C23 0.0389(18) 0.043(2) 0.0408(19) -0.0177(16) -0.0019(14) -0.0122(16)
C37 0.0325(17) 0.047(2) 0.052(2) -0.0068(17) 0.0021(15) -0.0185(16)
C22 0.0416(19) 0.0370(19) 0.054(2) -0.0187(17) 0.0011(16) -0.0100(16)
C42 0.054(2) 0.043(2) 0.0264(16) -0.0074(15) -0.0049(15) -0.0049(17)
C8 0.0451(19) 0.053(2) 0.0309(17) -0.0090(15) 0.0005(14) -0.0199(17)
C47 0.054(2) 0.066(2) 0.0301(18) -0.0130(17) 0.0005(15) -0.0258(19)
C26 0.0350(18) 0.057(2) 0.051(2) -0.0116(18) 0.0002(15) -0.0233(17)
C36 0.0324(17) 0.052(2) 0.060(2) -0.0158(18) -0.0029(15) -0.0193(16)
C48 0.055(2) 0.059(2) 0.0390(19) -0.0150(17) -0.0139(17) -0.0193(19)
C1 0.054(2) 0.056(2) 0.0350(19) -0.0162(17) -0.0065(16) -0.0026(18)
C25 0.0362(18) 0.056(2) 0.047(2) -0.0152(17) -0.0065(15) -0.0218(16)
C41 0.058(2) 0.073(3) 0.0301(18) -0.0125(18) 0.0042(16) -0.026(2)
C11 0.051(2) 0.040(2) 0.056(2) -0.0111(17) -0.0187(18) -0.0009(17)
C4 0.054(2) 0.062(2) 0.0338(18) -0.0091(17) -0.0048(15) -0.0300(19)
C40 0.054(2) 0.069(3) 0.0305(18) -0.0182(17) -0.0011(15) -0.0241(19)
C5 0.059(2) 0.068(2) 0.0282(17) -0.0078(17) -0.0003(15) -0.034(2)
O4 0.095(7) 0.159(8) 0.097(6) -0.023(6) 0.005(5) -0.071(6)
C44 0.099(3) 0.069(3) 0.035(2) -0.0185(19) 0.012(2) -0.049(3)
C2 0.057(2) 0.074(3) 0.0267(18) -0.0128(18) 0.0018(16) -0.003(2)
C43 0.105(3) 0.067(3) 0.039(2) -0.0239(19) 0.006(2) -0.045(3)
N1AA 0.084(5) 0.115(6) 0.093(5) -0.028(4) -0.002(4) -0.043(4)
O2 0.100(5) 0.148(7) 0.070(4) -0.059(5) 0.011(4) -0.011(5)
O3 0.129(6) 0.123(7) 0.154(7) -0.023(6) -0.024(5) -0.004(5)
O3A 0.128(9) 0.121(9) 0.111(8) -0.033(7) 0.017(6) -0.042(7)
N13 0.075(6) 0.094(6) 0.085(6) -0.010(4) -0.001(4) -0.046(4)
O4A 0.075(7) 0.085(7) 0.042(5) -0.010(4) 0.012(4) -0.024(5)
O2A 0.120(9) 0.149(9) 0.121(8) -0.028(7) -0.047(7) -0.045(7)

loop_
_atom_type_symbol
_atom_type_description
_atom_type_scat_dispersion_real
_atom_type_scat_dispersion_imag
_atom_type_scat_source
C C 0.0148 0.0070 'International Tables Vol C Tables 4.2.6.8 and 6.1.1.4'
H H 0.0000 0.0000 'International Tables Vol C Tables 4.2.6.8 and 6.1.1.4'
N N 0.0253 0.0136 'International Tables Vol C Tables 4.2.6.8 and 6.1.1.4'
O O 0.0412 0.0250 'International Tables Vol C Tables 4.2.6.8 and 6.1.1.4'
Zn Zn -2.7473 0.5279 'International Tables Vol C Tables 4.2.6.8 and 6.1.1.4'

loop_
_geom_angle_atom_site_label_1
_geom_angle_atom_site_label_2
_geom_angle_atom_site_label_3
_geom_angle
_geom_angle_site_symmetry_1
_geom_angle_site_symmetry_3
_geom_angle_publ_flag
N6 Zn1 N7 94.79(9) . . ?
N6 Zn1 N4 150.96(10) . . ?
N7 Zn1 N4 91.71(9) . . ?
N8 Zn1 N6 104.53(9) . . ?
N8 Zn1 N7 75.16(9) . . ?
N8 Zn1 N4 104.49(10) . . ?
N8 Zn1 N9 75.49(9) . . ?
N9 Zn1 N6 95.15(9) . . ?
N9 Zn1 N7 150.51(9) . . ?
N9 Zn1 N4 92.91(9) . . ?
N5 Zn1 N6 76.03(9) . . ?
N5 Zn1 N7 97.39(9) . . ?
N5 Zn1 N8 172.54(9) . . ?
N5 Zn1 N4 75.08(9) . . ?
N5 Zn1 N9 111.94(9) . . ?
C13 N6 Zn1 114.5(2) . . ?
C9 N6 Zn1 126.8(2) . . ?
C9 N6 C13 118.7(3) . . ?
C28 N7 Zn1 114.75(18) . . ?
C24 N7 Zn1 125.5(2) . . ?
C24 N7 C28 119.5(3) . . ?
C29 N8 Zn1 120.13(19) . . ?
C33 N8 Zn1 119.6(2) . . ?
C33 N8 C29 120.2(3) . . ?
N2 N3 C3 121.0(3) . . ?
C47 N3 N2 109.1(3) . . ?
C47 N3 C3 129.8(3) . . ?
C19 N4 Zn1 114.4(2) . . ?
C19 N4 C23 118.5(3) . . ?
C23 N4 Zn1 126.5(2) . . ?
C34 N9 Zn1 116.02(19) . . ?
C38 N9 Zn1 125.5(2) . . ?
C38 N9 C34 118.5(3) . . ?
C18 N5 Zn1 120.02(19) . . ?
C18 N5 C14 120.3(2) . . ?
C14 N5 Zn1 119.1(2) . . ?
N11 N10 C42 120.7(3) . . ?
C1 N10 N11 108.9(3) . . ?
C1 N10 C42 130.3(3) . . ?
C48 N2 N3 102.1(3) . . ?
O5 N14 O6 119.2(4) . . ?
O5 N14 O7 120.7(3) . . ?
O7 N14 O6 120.0(3) . . ?
N4 C19 C18 115.3(3) . . ?
N4 C19 C20 122.1(3) . . ?
C20 C19 C18 122.6(3) . . ?
C1 N12 C2 102.2(3) . . ?
C47 N1 C48 102.1(3) . . ?
N8 C29 C28 114.3(3) . . ?
N8 C29 C30 121.1(3) . . ?
C30 C29 C28 124.6(3) . . ?
N7 C28 C29 115.3(3) . . ?
N7 C28 C27 121.5(3) . . ?
C27 C28 C29 123.1(3) . . ?
C18 C17 H17 120.3 . . ?
C18 C17 C16 119.4(3) . . ?
C16 C17 H17 120.3 . . ?
N5 C18 C19 114.5(2) . . ?
N5 C18 C17 121.1(3) . . ?
C17 C18 C19 124.4(3) . . ?
N5 C14 C13 114.5(2) . . ?
N5 C14 C15 121.3(3) . . ?
C15 C14 C13 124.2(3) . . ?
C2 N11 N10 101.4(3) . . ?
N6 C13 C14 115.5(3) . . ?
N6 C13 C12 121.7(3) . . ?
C12 C13 C14 122.8(3) . . ?
N8 C33 C34 114.3(3) . . ?
N8 C33 C32 121.4(3) . . ?
C32 C33 C34 124.2(3) . . ?
C14 C15 H15 120.7 . . ?
C16 C15 C14 118.7(3) . . ?
C16 C15 H15 120.7 . . ?
C17 C16 C6 120.0(3) . . ?
C15 C16 C17 119.2(3) . . ?
C15 C16 C6 120.7(3) . . ?
N7 C24 H24 119.2 . . ?
N7 C24 C25 121.5(3) . . ?
C25 C24 H24 119.2 . . ?
C8 C3 N3 121.0(3) . . ?
C8 C3 C4 120.3(3) . . ?
C4 C3 N3 118.7(3) . . ?
N9 C34 C33 114.6(2) . . ?
N9 C34 C35 122.4(3) . . ?
C35 C34 C33 123.0(3) . . ?
C40 C39 C31 121.5(3) . . ?
C44 C39 C31 120.9(3) . . ?
C44 C39 C40 117.6(3) . . ?
C7 C6 C16 121.5(3) . . ?
C5 C6 C16 120.1(3) . . ?
C5 C6 C7 118.4(3) . . ?
C33 C32 H32 120.1 . . ?
C33 C32 C31 119.9(3) . . ?
C31 C32 H32 120.1 . . ?
C20 C21 H21 120.4 . . ?
C22 C21 H21 120.4 . . ?
C22 C21 C20 119.2(3) . . ?
N9 C38 H38 118.8 . . ?
N9 C38 C37 122.4(3) . . ?
C37 C38 H38 118.8 . . ?
C19 C20 H20 120.5 . . ?
C21 C20 C19 118.9(3) . . ?
C21 C20 H20 120.5 . . ?
C34 C35 H35 120.9 . . ?
C34 C35 C36 118.3(3) . . ?
C36 C35 H35 120.9 . . ?
N6 C9 H9 118.7 . . ?
N6 C9 C10 122.5(3) . . ?
C10 C9 H9 118.7 . . ?
C13 C12 H12 120.6 . . ?
C11 C12 C13 118.8(3) . . ?
C11 C12 H12 120.6 . . ?
C29 C30 H30 119.9 . . ?
C29 C30 C31 120.1(3) . . ?
C31 C30 H30 119.9 . . ?
C9 C10 H10 120.7 . . ?
C9 C10 C11 118.7(3) . . ?
C11 C10 H10 120.7 . . ?
C32 C31 C39 120.3(3) . . ?
C30 C31 C39 122.5(3) . . ?
C30 C31 C32 117.2(3) . . ?
C28 C27 H27 120.6 . . ?
C26 C27 C28 118.9(3) . . ?
C26 C27 H27 120.6 . . ?
C6 C7 H7 119.5 . . ?
C6 C7 C8 121.1(3) . . ?
C8 C7 H7 119.5 . . ?
N4 C23 H23 118.7 . . ?
N4 C23 C22 122.7(3) . . ?
C22 C23 H23 118.7 . . ?
C38 C37 H37 120.2 . . ?
C38 C37 C36 119.5(3) . . ?
C36 C37 H37 120.2 . . ?
C21 C22 H22 120.7 . . ?
C23 C22 C21 118.6(3) . . ?
C23 C22 H22 120.7 . . ?
C41 C42 N10 121.4(3) . . ?
C41 C42 C43 119.8(3) . . ?
C43 C42 N10 118.7(3) . . ?
C3 C8 C7 119.5(3) . . ?
C3 C8 H8 120.3 . . ?
C7 C8 H8 120.3 . . ?
N3 C47 H47 124.6 . . ?
N1 C47 N3 110.8(3) . . ?
N1 C47 H47 124.6 . . ?
C27 C26 H26 120.3 . . ?
C25 C26 C27 119.4(3) . . ?
C25 C26 H26 120.3 . . ?
C35 C36 H36 120.5 . . ?
C37 C36 C35 119.0(3) . . ?
C37 C36 H36 120.5 . . ?
N2 C48 N1 115.8(3) . . ?
N2 C48 H48 122.1 . . ?
N1 C48 H48 122.1 . . ?
N10 C1 H1 124.1 . . ?
N12 C1 N10 111.8(4) . . ?
N12 C1 H1 124.1 . . ?
C24 C25 H25 120.4 . . ?
C26 C25 C24 119.2(3) . . ?
C26 C25 H25 120.4 . . ?
C42 C41 H41 120.0 . . ?
C42 C41 C40 120.1(3) . . ?
C40 C41 H41 120.0 . . ?
C12 C11 C10 119.5(3) . . ?
C12 C11 H11 120.2 . . ?
C10 C11 H11 120.2 . . ?
C3 C4 H4 120.2 . . ?
C5 C4 C3 119.5(3) . . ?
C5 C4 H4 120.2 . . ?
C39 C40 H40 119.5 . . ?
C41 C40 C39 121.0(3) . . ?
C41 C40 H40 119.5 . . ?
C6 C5 H5 119.4 . . ?
C4 C5 C6 121.1(3) . . ?
C4 C5 H5 119.4 . . ?
C39 C44 H44 119.2 . . ?
C43 C44 C39 121.7(4) . . ?
C43 C44 H44 119.2 . . ?
N12 C2 H2 122.1 . . ?
N11 C2 N12 115.7(3) . . ?
N11 C2 H2 122.1 . . ?
C42 C43 H43 120.1 . . ?
C44 C43 C42 119.7(3) . . ?
C44 C43 H43 120.1 . . ?
O2 N1AA O4 104.1(11) . . ?
O3 N1AA O4 139.9(13) . . ?
O3 N1AA O2 116.0(11) . . ?
O3A N13 O4A 126.8(13) . . ?
O2A N13 O3A 124.7(15) . . ?
O2A N13 O4A 107.9(13) . . ?

loop_
_geom_bond_atom_site_label_1
_geom_bond_atom_site_label_2
_geom_bond_distance
_geom_bond_site_symmetry_2
_geom_bond_publ_flag
Zn1 N6 2.188(3) . ?
Zn1 N7 2.212(2) . ?
Zn1 N8 2.082(2) . ?
Zn1 N4 2.220(3) . ?
Zn1 N9 2.168(2) . ?
Zn1 N5 2.071(2) . ?
N6 C13 1.351(4) . ?
N6 C9 1.337(4) . ?
N7 C28 1.348(4) . ?
N7 C24 1.332(4) . ?
N8 C29 1.342(4) . ?
N8 C33 1.337(4) . ?
N3 N2 1.369(4) . ?
N3 C3 1.420(4) . ?
N3 C47 1.337(4) . ?
N4 C19 1.338(4) . ?
N4 C23 1.344(4) . ?
N9 C34 1.348(4) . ?
N9 C38 1.346(4) . ?
N5 C18 1.342(4) . ?
N5 C14 1.345(4) . ?
O6 N14 1.240(4) . ?
N10 N11 1.382(4) . ?
N10 C42 1.419(4) . ?
N10 C1 1.331(4) . ?
N2 C48 1.314(4) . ?
N14 O5 1.232(4) . ?
N14 O7 1.236(4) . ?
C19 C18 1.489(4) . ?
C19 C20 1.387(4) . ?
N12 C1 1.308(4) . ?
N12 C2 1.357(5) . ?
N1 C47 1.327(4) . ?
N1 C48 1.350(5) . ?
C29 C28 1.488(4) . ?
C29 C30 1.384(4) . ?
C28 C27 1.383(4) . ?
C17 H17 0.9500 . ?
C17 C18 1.377(4) . ?
C17 C16 1.391(4) . ?
C14 C13 1.483(4) . ?
C14 C15 1.390(4) . ?
N11 C2 1.320(4) . ?
C13 C12 1.387(5) . ?
C33 C34 1.491(4) . ?
C33 C32 1.381(4) . ?
C15 H15 0.9500 . ?
C15 C16 1.384(4) . ?
C16 C6 1.489(4) . ?
C24 H24 0.9500 . ?
C24 C25 1.391(4) . ?
C3 C8 1.366(4) . ?
C3 C4 1.390(5) . ?
C34 C35 1.384(4) . ?
C39 C31 1.481(4) . ?
C39 C40 1.401(5) . ?
C39 C44 1.382(5) . ?
C6 C7 1.386(5) . ?
C6 C5 1.381(5) . ?
C32 H32 0.9500 . ?
C32 C31 1.401(5) . ?
C21 H21 0.9500 . ?
C21 C20 1.382(5) . ?
C21 C22 1.380(5) . ?
C38 H38 0.9500 . ?
C38 C37 1.369(4) . ?
C20 H20 0.9500 . ?
C35 H35 0.9500 . ?
C35 C36 1.398(5) . ?
C9 H9 0.9500 . ?
C9 C10 1.379(5) . ?
C12 H12 0.9500 . ?
C12 C11 1.376(5) . ?
C30 H30 0.9500 . ?
C30 C31 1.396(4) . ?
C10 H10 0.9500 . ?
C10 C11 1.382(5) . ?
C27 H27 0.9500 . ?
C27 C26 1.381(4) . ?
C7 H7 0.9500 . ?
C7 C8 1.387(4) . ?
C23 H23 0.9500 . ?
C23 C22 1.379(5) . ?
C37 H37 0.9500 . ?
C37 C36 1.378(5) . ?
C22 H22 0.9500 . ?
C42 C41 1.373(5) . ?
C42 C43 1.389(5) . ?
C8 H8 0.9500 . ?
C47 H47 0.9500 . ?
C26 H26 0.9500 . ?
C26 C25 1.371(5) . ?
C36 H36 0.9500 . ?
C48 H48 0.9500 . ?
C1 H1 0.9500 . ?
C25 H25 0.9500 . ?
C41 H41 0.9500 . ?
C41 C40 1.383(5) . ?
C11 H11 0.9500 . ?
C4 H4 0.9500 . ?
C4 C5 1.375(5) . ?
C40 H40 0.9500 . ?
C5 H5 0.9500 . ?
O4 N1AA 1.386(12) . ?
C44 H44 0.9500 . ?
C44 C43 1.379(5) . ?
C2 H2 0.9500 . ?
C43 H43 0.9500 . ?
N1AA O2 1.303(11) . ?
N1AA O3 1.268(11) . ?
O3A N13 1.310(13) . ?
N13 O4A 1.346(14) . ?
N13 O2A 1.285(14) . ?

loop_
_geom_torsion_atom_site_label_1
_geom_torsion_atom_site_label_2
_geom_torsion_atom_site_label_3
_geom_torsion_atom_site_label_4
_geom_torsion
_geom_torsion_site_symmetry_1
_geom_torsion_site_symmetry_2
_geom_torsion_site_symmetry_3
_geom_torsion_site_symmetry_4
_geom_torsion_publ_flag
Zn1 N6 C13 C14 0.7(3) . . . . ?
Zn1 N6 C13 C12 -179.8(2) . . . . ?
Zn1 N6 C9 C10 -178.9(2) . . . . ?
Zn1 N7 C28 C29 -5.9(3) . . . . ?
Zn1 N7 C28 C27 174.1(2) . . . . ?
Zn1 N7 C24 C25 -173.8(2) . . . . ?
Zn1 N8 C29 C28 -3.8(4) . . . . ?
Zn1 N8 C29 C30 174.8(2) . . . . ?
Zn1 N8 C33 C34 0.8(4) . . . . ?
Zn1 N8 C33 C32 -176.7(2) . . . . ?
Zn1 N4 C19 C18 8.6(3) . . . . ?
Zn1 N4 C19 C20 -170.8(2) . . . . ?
Zn1 N4 C23 C22 170.4(2) . . . . ?
Zn1 N9 C34 C33 1.2(3) . . . . ?
Zn1 N9 C34 C35 -179.2(2) . . . . ?
Zn1 N9 C38 C37 179.6(2) . . . . ?
Zn1 N5 C18 C19 -4.0(3) . . . . ?
Zn1 N5 C18 C17 173.3(2) . . . . ?
Zn1 N5 C14 C13 7.0(3) . . . . ?
Zn1 N5 C14 C15 -170.5(2) . . . . ?
N6 C13 C12 C11 -2.5(5) . . . . ?
N6 C9 C10 C11 0.5(5) . . . . ?
N7 C28 C27 C26 -0.1(5) . . . . ?
N7 C24 C25 C26 0.7(5) . . . . ?
N8 C29 C28 N7 6.4(4) . . . . ?
N8 C29 C28 C27 -173.7(3) . . . . ?
N8 C29 C30 C31 0.9(5) . . . . ?
N8 C33 C34 N9 -1.3(4) . . . . ?
N8 C33 C34 C35 179.1(3) . . . . ?
N8 C33 C32 C31 2.6(5) . . . . ?
N3 N2 C48 N1 0.0(4) . . . . ?
N3 C3 C8 C7 178.0(3) . . . . ?
N3 C3 C4 C5 -176.5(3) . . . . ?
N4 C19 C18 N5 -3.5(4) . . . . ?
N4 C19 C18 C17 179.2(3) . . . . ?
N4 C19 C20 C21 -0.1(5) . . . . ?
N4 C23 C22 C21 -1.5(5) . . . . ?
N9 C34 C35 C36 -1.1(5) . . . . ?
N9 C38 C37 C36 0.3(5) . . . . ?
N5 C14 C13 N6 -4.8(4) . . . . ?
N5 C14 C13 C12 175.6(3) . . . . ?
N5 C14 C15 C16 -2.5(4) . . . . ?
N10 N11 C2 N12 -0.5(4) . . . . ?
N10 C42 C41 C40 177.8(3) . . . . ?
N10 C42 C43 C44 -176.9(4) . . . . ?
N2 N3 C3 C8 166.2(3) . . . . ?
N2 N3 C3 C4 -14.3(4) . . . . ?
N2 N3 C47 N1 -0.5(4) . . . . ?
C19 N4 C23 C22 0.2(4) . . . . ?
C29 N8 C33 C34 177.3(3) . . . . ?
C29 N8 C33 C32 -0.2(5) . . . . ?
C29 C28 C27 C26 179.9(3) . . . . ?
C29 C30 C31 C39 -177.3(3) . . . . ?
C29 C30 C31 C32 1.4(5) . . . . ?
C28 N7 C24 C25 0.2(5) . . . . ?
C28 C29 C30 C31 179.4(3) . . . . ?
C28 C27 C26 C25 1.0(5) . . . . ?
C17 C16 C6 C7 -65.3(4) . . . . ?
C17 C16 C6 C5 114.2(4) . . . . ?
C18 N5 C14 C13 178.4(2) . . . . ?
C18 N5 C14 C15 0.9(4) . . . . ?
C18 C19 C20 C21 -179.4(3) . . . . ?
C18 C17 C16 C15 1.5(4) . . . . ?
C18 C17 C16 C6 -175.1(3) . . . . ?
C14 N5 C18 C19 -175.3(2) . . . . ?
C14 N5 C18 C17 2.1(4) . . . . ?
C14 C13 C12 C11 177.0(3) . . . . ?
C14 C15 C16 C17 1.3(4) . . . . ?
C14 C15 C16 C6 177.9(3) . . . . ?
N11 N10 C42 C41 12.5(5) . . . . ?
N11 N10 C42 C43 -170.0(3) . . . . ?
N11 N10 C1 N12 0.5(4) . . . . ?
C13 N6 C9 C10 -1.5(4) . . . . ?
C13 C14 C15 C16 -179.8(3) . . . . ?
C13 C12 C11 C10 1.5(5) . . . . ?
C33 N8 C29 C28 179.8(3) . . . . ?
C33 N8 C29 C30 -1.6(5) . . . . ?
C33 C34 C35 C36 178.4(3) . . . . ?
C33 C32 C31 C39 175.6(3) . . . . ?
C33 C32 C31 C30 -3.1(5) . . . . ?
C15 C14 C13 N6 172.6(3) . . . . ?
C15 C14 C13 C12 -7.0(5) . . . . ?
C15 C16 C6 C7 118.1(4) . . . . ?
C15 C16 C6 C5 -62.4(4) . . . . ?
C16 C17 C18 N5 -3.3(4) . . . . ?
C16 C17 C18 C19 173.9(3) . . . . ?
C16 C6 C7 C8 -178.7(3) . . . . ?
C16 C6 C5 C4 -179.7(3) . . . . ?
C24 N7 C28 C29 179.5(3) . . . . ?
C24 N7 C28 C27 -0.5(5) . . . . ?
C3 N3 N2 C48 177.5(3) . . . . ?
C3 N3 C47 N1 -177.4(3) . . . . ?
C3 C4 C5 C6 -2.2(6) . . . . ?
C34 N9 C38 C37 -0.3(5) . . . . ?
C34 C33 C32 C31 -174.6(3) . . . . ?
C34 C35 C36 C37 1.1(5) . . . . ?
C39 C44 C43 C42 -0.7(7) . . . . ?
C6 C7 C8 C3 -0.9(5) . . . . ?
C32 C33 C34 N9 176.1(3) . . . . ?
C32 C33 C34 C35 -3.5(5) . . . . ?
C38 N9 C34 C33 -178.9(3) . . . . ?
C38 N9 C34 C35 0.7(5) . . . . ?
C38 C37 C36 C35 -0.7(5) . . . . ?
C20 C19 C18 N5 175.9(3) . . . . ?
C20 C19 C18 C17 -1.4(4) . . . . ?
C20 C21 C22 C23 1.9(5) . . . . ?
C9 N6 C13 C14 -177.1(2) . . . . ?
C9 N6 C13 C12 2.5(4) . . . . ?
C9 C10 C11 C12 -0.6(5) . . . . ?
C30 C29 C28 N7 -172.2(3) . . . . ?
C30 C29 C28 C27 7.8(5) . . . . ?
C31 C39 C40 C41 -178.2(3) . . . . ?
C31 C39 C44 C43 179.2(4) . . . . ?
C27 C26 C25 C24 -1.3(5) . . . . ?
C7 C6 C5 C4 -0.2(6) . . . . ?
C23 N4 C19 C18 179.9(2) . . . . ?
C23 N4 C19 C20 0.6(4) . . . . ?
C22 C21 C20 C19 -1.2(5) . . . . ?
C42 N10 N11 C2 -175.7(3) . . . . ?
C42 N10 C1 N12 175.7(3) . . . . ?
C42 C41 C40 C39 -1.3(6) . . . . ?
C8 C3 C4 C5 3.1(5) . . . . ?
C47 N3 N2 C48 0.3(4) . . . . ?
C47 N3 C3 C8 -17.3(5) . . . . ?
C47 N3 C3 C4 162.2(4) . . . . ?
C47 N1 C48 N2 -0.3(4) . . . . ?
C48 N1 C47 N3 0.5(4) . . . . ?
C1 N10 N11 C2 0.0(4) . . . . ?
C1 N10 C42 C41 -162.2(4) . . . . ?
C1 N10 C42 C43 15.3(6) . . . . ?
C1 N12 C2 N11 0.8(4) . . . . ?
C41 C42 C43 C44 0.7(7) . . . . ?
C4 C3 C8 C7 -1.5(5) . . . . ?
C40 C39 C31 C32 162.0(3) . . . . ?
C40 C39 C31 C30 -19.4(5) . . . . ?
C40 C39 C44 C43 -0.3(6) . . . . ?
C5 C6 C7 C8 1.8(5) . . . . ?
C44 C39 C31 C32 -17.4(5) . . . . ?
C44 C39 C31 C30 161.2(4) . . . . ?
C44 C39 C40 C41 1.3(6) . . . . ?
C2 N12 C1 N10 -0.8(4) . . . . ?
C43 C42 C41 C40 0.3(6) . . . . ?
